data_1537576
loop_
_publ_author_name
'Larsson, E.'

_publ_section_title
;
 An X-ray investigation of the Ni-P system and the crystal structures of
 Ni P and Ni P2
;
_journal_name_full 'Arkiv foer Kemi'
_journal_page_first 335
_journal_page_last 365
_journal_volume 23
_journal_year 1965
_chemical_formula_sum 'Ni2 P'
_space_group_IT_number 189
_symmetry_space_group_name_Hall 'P -6 -2'
_symmetry_space_group_name_H-M 'P -6 2 m'
_cell_angle_alpha 90
_cell_angle_beta 90
_cell_angle_gamma 120
_cell_formula_units_Z 3
_cell_length_a 5.859
_cell_length_b 5.859
_cell_length_c 3.382
_cell_volume 100.543
_citation_journal_id_ASTM ARKEAD
_cod_data_source_file Larsson_ARKEAD_1965_1691.cif
_cod_data_source_block Ni2P1
_cod_original_cell_volume 100.5429
_cod_original_formula_sum 'Ni2 P1'
_cod_database_code 1537576

loop_
_symmetry_equiv_pos_as_xyz
x,y,z
-x+y,-x,-z
-y,x-y,z
x,y,-z
-x+y,-x,z
-y,x-y,-z
y,x,z
x-y,-y,-z
-x,-x+y,z
y,x,-z
x-y,-y,z
-x,-x+y,-z

loop_
_atom_site_label
_atom_site_type_symbol
_atom_site_fract_x
_atom_site_fract_y
_atom_site_fract_z
_atom_site_occupancy
_atom_site_U_iso_or_equiv
P1 P 0.3333 0.6667 0 1 0.0
Ni1 Ni 0.2575 0 0 1 0.0
Ni2 Ni 0.5957 0 0.5 1 0.0
P2 P 0 0 0.5 1 0.0
